data_7203757
loop_
_publ_author_name
'Zeng, Qingdao'
'Wu, Dongxia'
'Wang, Chen'
'Lu, Jun'
'Ma, Baocheng'
'Shu, Chunying'
'Ma, Hongwei'
'Li, Yan'
'Bai, Chunli'

_publ_section_title
;
 Bipyridine conformations control the solid-state supramolecular
 chemistry of zinc(ii) phthalocyanine with bipyridines
;
_journal_issue 38
_journal_name_full CrystEngComm
_journal_page_first 243
_journal_paper_doi 10.1039/b502587g
_journal_volume 7
_journal_year 2005
_chemical_formula_sum 'C82 H56 N20 O2 Zn2'
_chemical_formula_weight 1484.21
_chemical_name_systematic
;
?
;
_space_group_IT_number 2
_symmetry_cell_setting triclinic
_symmetry_space_group_name_Hall '-P 1'
_symmetry_space_group_name_H-M 'P -1'
_atom_sites_solution_hydrogens geom
_atom_sites_solution_primary direct
_atom_sites_solution_secondary difmap
_audit_creation_method SHELXL-97
_cell_angle_alpha 65.05(3)
_cell_angle_beta 76.62(3)
_cell_angle_gamma 70.07(3)
_cell_formula_units_Z 1
_cell_length_a 10.886(2)
_cell_length_b 12.317(3)
_cell_length_c 14.535(3)
_cell_measurement_reflns_used 15867
_cell_measurement_temperature 123(2)
_cell_measurement_theta_max 27.48
_cell_measurement_theta_min 0.988
_cell_volume 1652.4(8)
_computing_cell_refinement 'Rapid Auto (Rigaku 2001)'
_computing_data_collection 'Rapid Auto (Rigaku 2001)'
_computing_data_reduction 'Rapid Auto (Rigaku 2001)'
_computing_structure_refinement 'SHELXL-97 (Sheldrick, 1997)'
_computing_structure_solution 'SHELXS-97 (Sheldrick, 1990)'
_diffrn_ambient_temperature 123(2)
_diffrn_measured_fraction_theta_full 0.988
_diffrn_measured_fraction_theta_max 0.988
_diffrn_measurement_device_type 'Ragaku Raxis Rapid IP'
_diffrn_measurement_method oscillation
_diffrn_radiation_monochromator graphite
_diffrn_radiation_source 'Rotating Anode'
_diffrn_radiation_type MoK\a
_diffrn_radiation_wavelength 0.71073
_diffrn_reflns_av_R_equivalents 0.0000
_diffrn_reflns_av_sigmaI/netI 0.0576
_diffrn_reflns_limit_h_max 0
_diffrn_reflns_limit_h_min -14
_diffrn_reflns_limit_k_max 14
_diffrn_reflns_limit_k_min -15
_diffrn_reflns_limit_l_max 17
_diffrn_reflns_limit_l_min -18
_diffrn_reflns_number 7474
_diffrn_reflns_theta_full 27.48
_diffrn_reflns_theta_max 27.48
_diffrn_reflns_theta_min 2.25
_exptl_absorpt_coefficient_mu 0.796
_exptl_absorpt_correction_T_max 1.1432
_exptl_absorpt_correction_T_min 0.8488
_exptl_absorpt_correction_type empirical
_exptl_absorpt_process_details abscor
_exptl_crystal_colour purple
_exptl_crystal_density_diffrn 1.492
_exptl_crystal_density_method 'not measured'
_exptl_crystal_description block
_exptl_crystal_F_000 764
_exptl_crystal_size_max 0.312
_exptl_crystal_size_mid 0.227
_exptl_crystal_size_min 0.088
_refine_diff_density_max 0.315
_refine_diff_density_min -0.502
_refine_diff_density_rms 0.074
_refine_ls_extinction_method none
_refine_ls_goodness_of_fit_ref 0.904
_refine_ls_hydrogen_treatment mixed
_refine_ls_matrix_type full
_refine_ls_number_parameters 478
_refine_ls_number_reflns 7474
_refine_ls_number_restraints 0
_refine_ls_restrained_S_all 0.904
_refine_ls_R_factor_all 0.0643
_refine_ls_R_factor_gt 0.0430
_refine_ls_shift/su_max 0.011
_refine_ls_shift/su_mean 0.002
_refine_ls_structure_factor_coef Fsqd
_refine_ls_weighting_details 'calc w=1/[\s^2^(Fo^2^)+(0.0724P)^2^+0.0000P] where P=(Fo^2^+2Fc^2^)/3'
_refine_ls_weighting_scheme calc
_refine_ls_wR_factor_gt 0.1011
_refine_ls_wR_factor_ref 0.1089
_reflns_number_gt 5737
_reflns_number_total 7474
_reflns_threshold_expression >2sigma(I)
_cod_data_source_file b502587g.txt
_cod_data_source_block a
_cod_depositor_comments
;
The following automatic conversions were performed:
'_symmetry_cell_setting' value 'Triclinic' changed to 'triclinic'
according to '/home/saulius/struct/CIF-dictionaries/cif_core.dic'
dictionary named 'cif_core.dic' version 2.4.1 from 2010-06-29.

Automatic conversion script
Id: cif_fix_enum 1527 2010-12-29 10:47:43Z saulius 
;
_cod_original_cell_volume 1652.4(6)
_cod_original_sg_symbol_H-M P-1
_cod_database_code 7203757

loop_
_symmetry_equiv_pos_as_xyz
'x, y, z'
'-x, -y, -z'

loop_
_atom_site_label
_atom_site_type_symbol
_atom_site_fract_x
_atom_site_fract_y
_atom_site_fract_z
_atom_site_U_iso_or_equiv
_atom_site_adp_type
_atom_site_occupancy
_atom_site_symmetry_multiplicity
_atom_site_calc_flag
_atom_site_refinement_flags
_atom_site_disorder_assembly
_atom_site_disorder_group
Zn1 Zn 0.35786(3) 0.56916(2) 0.39278(2) 0.02384(9) Uani 1 1 d . . .
O1 O 0.1845(3) 0.1822(2) 0.0291(2) 0.0718(7) Uani 1 1 d . . .
N1 N 0.49883(19) 0.49299(18) 0.30378(15) 0.0274(4) Uani 1 1 d . . .
N2 N 0.47059(18) 0.67555(17) 0.37984(15) 0.0260(4) Uani 1 1 d . . .
N3 N 0.26074(18) 0.60249(17) 0.51723(14) 0.0257(4) Uani 1 1 d . . .
N4 N 0.28843(19) 0.42074(17) 0.44134(14) 0.0260(4) Uani 1 1 d . . .
N5 N 0.4097(2) 0.33138(18) 0.31631(15) 0.0308(4) Uani 1 1 d . . .
N6 N 0.62948(19) 0.63933(18) 0.24145(15) 0.0292(4) Uani 1 1 d . . .
N7 N 0.34460(19) 0.76930(17) 0.50091(15) 0.0290(4) Uani 1 1 d . . .
N8 N 0.13188(18) 0.45470(17) 0.58140(15) 0.0279(4) Uani 1 1 d . . .
N9 N 0.23490(18) 0.69811(17) 0.27284(14) 0.0262(4) Uani 1 1 d . . .
N10 N 0.3951(3) 0.1516(3) 0.0490(2) 0.0551(7) Uani 1 1 d . . .
C1 C 0.4911(2) 0.4039(2) 0.27516(18) 0.0300(5) Uani 1 1 d . . .
C2 C 0.5866(3) 0.3992(3) 0.1879(2) 0.0395(6) Uani 1 1 d . . .
C3 C 0.6183(4) 0.3255(3) 0.1311(3) 0.0634(10) Uani 1 1 d . . .
H3A H 0.5761 0.2648 0.1467 0.076 Uiso 1 1 calc R . .
C4 C 0.7149(5) 0.3454(4) 0.0504(3) 0.0897(16) Uani 1 1 d . . .
H4A H 0.7379 0.2977 0.0105 0.108 Uiso 1 1 calc R . .
C5 C 0.7786(4) 0.4357(4) 0.0279(3) 0.0804(14) Uani 1 1 d . . .
H5B H 0.8429 0.4475 -0.0273 0.096 Uiso 1 1 calc R . .
C6 C 0.7486(3) 0.5081(3) 0.0851(2) 0.0531(8) Uani 1 1 d . . .
H6B H 0.7921 0.5677 0.0700 0.064 Uiso 1 1 calc R . .
C7 C 0.6514(3) 0.4889(2) 0.1659(2) 0.0370(6) Uani 1 1 d . . .
C8 C 0.5937(2) 0.5465(2) 0.24028(18) 0.0297(5) Uani 1 1 d . . .
C9 C 0.5728(2) 0.6974(2) 0.30578(18) 0.0261(5) Uani 1 1 d . . .
C10 C 0.6096(2) 0.8015(2) 0.30480(18) 0.0282(5) Uani 1 1 d . . .
C11 C 0.7051(2) 0.8617(2) 0.2453(2) 0.0351(6) Uani 1 1 d . . .
H11A H 0.7635 0.8351 0.1962 0.042 Uiso 1 1 calc R . .
C12 C 0.7093(3) 0.9627(3) 0.2622(2) 0.0409(6) Uani 1 1 d . . .
H12A H 0.7708 1.0058 0.2228 0.049 Uiso 1 1 calc R . .
C13 C 0.6245(3) 1.0013(2) 0.3364(2) 0.0415(6) Uani 1 1 d . . .
H13A H 0.6302 1.0695 0.3458 0.050 Uiso 1 1 calc R . .
C14 C 0.5315(3) 0.9404(2) 0.3968(2) 0.0337(5) Uani 1 1 d . . .
H14A H 0.4752 0.9657 0.4473 0.040 Uiso 1 1 calc R . .
C15 C 0.5252(2) 0.8399(2) 0.37923(18) 0.0278(5) Uani 1 1 d . . .
C16 C 0.4391(2) 0.7589(2) 0.42597(17) 0.0257(5) Uani 1 1 d . . .
C17 C 0.2659(2) 0.6951(2) 0.54384(18) 0.0273(5) Uani 1 1 d . . .
C18 C 0.1683(2) 0.7018(2) 0.62980(18) 0.0298(5) Uani 1 1 d . . .
C19 C 0.1338(3) 0.7786(3) 0.6845(2) 0.0391(6) Uani 1 1 d . . .
H19A H 0.1750 0.8403 0.6681 0.047 Uiso 1 1 calc R . .
C20 C 0.0363(3) 0.7597(3) 0.7641(2) 0.0482(7) Uani 1 1 d . . .
H20A H 0.0106 0.8101 0.8019 0.058 Uiso 1 1 calc R . .
C21 C -0.0247(3) 0.6672(3) 0.7893(2) 0.0482(7) Uani 1 1 d . . .
H21A H -0.0902 0.6567 0.8436 0.058 Uiso 1 1 calc R . .
C22 C 0.0102(3) 0.5899(3) 0.7347(2) 0.0395(6) Uani 1 1 d . . .
H22A H -0.0302 0.5275 0.7517 0.047 Uiso 1 1 calc R . .
C23 C 0.1069(2) 0.6092(2) 0.65448(18) 0.0302(5) Uani 1 1 d . . .
C24 C 0.1673(2) 0.5482(2) 0.58153(17) 0.0266(5) Uani 1 1 d . . .
C25 C 0.1890(2) 0.3965(2) 0.51660(17) 0.0257(5) Uani 1 1 d . . .
C26 C 0.1521(2) 0.2926(2) 0.51727(18) 0.0276(5) Uani 1 1 d . . .
C27 C 0.0596(2) 0.2308(2) 0.5783(2) 0.0344(5) Uani 1 1 d . . .
H27A H 0.0056 0.2540 0.6305 0.041 Uiso 1 1 calc R . .
C28 C 0.0504(3) 0.1334(2) 0.5587(2) 0.0411(6) Uani 1 1 d . . .
H28A H -0.0113 0.0907 0.5984 0.049 Uiso 1 1 calc R . .
C29 C 0.1307(3) 0.0979(2) 0.4816(2) 0.0392(6) Uani 1 1 d . . .
H29A H 0.1224 0.0317 0.4706 0.047 Uiso 1 1 calc R . .
C30 C 0.2230(3) 0.1591(2) 0.4206(2) 0.0331(5) Uani 1 1 d . . .
H30A H 0.2765 0.1361 0.3682 0.040 Uiso 1 1 calc R . .
C31 C 0.2329(2) 0.2570(2) 0.44076(18) 0.0274(5) Uani 1 1 d . . .
C32 C 0.3186(2) 0.3387(2) 0.39326(18) 0.0270(5) Uani 1 1 d . . .
C33 C 0.2240(3) 0.8198(2) 0.2322(2) 0.0358(6) Uani 1 1 d . . .
H33A H 0.2697 0.8501 0.2583 0.043 Uiso 1 1 calc R . .
C34 C 0.1496(3) 0.9027(2) 0.1543(2) 0.0396(6) Uani 1 1 d . . .
H34A H 0.1453 0.9868 0.1289 0.048 Uiso 1 1 calc R . .
C35 C 0.0802(2) 0.8604(2) 0.11341(18) 0.0308(5) Uani 1 1 d . . .
C36 C 0.0892(3) 0.7345(2) 0.15704(19) 0.0339(5) Uani 1 1 d . . .
H36A H 0.0426 0.7020 0.1337 0.041 Uiso 1 1 calc R . .
C37 C 0.1669(3) 0.6575(2) 0.23490(19) 0.0332(5) Uani 1 1 d . . .
H37A H 0.1724 0.5729 0.2624 0.040 Uiso 1 1 calc R . .
C38 C 0.0025(3) 0.9408(2) 0.02738(19) 0.0364(6) Uani 1 1 d . . .
H38A H -0.0475 0.9059 0.0097 0.044 Uiso 1 1 calc R . .
C39 C 0.3677(4) 0.1316(5) 0.1555(3) 0.0958(15) Uani 1 1 d . . .
H39A H 0.2781 0.1291 0.1777 0.144 Uiso 1 1 calc R . .
H39B H 0.3813 0.1983 0.1661 0.144 Uiso 1 1 calc R . .
H39C H 0.4253 0.0540 0.1938 0.144 Uiso 1 1 calc R . .
C40 C 0.5249(4) 0.1575(5) -0.0002(3) 0.0863(13) Uani 1 1 d . . .
H40A H 0.5287 0.1708 -0.0707 0.129 Uiso 1 1 calc R . .
H40B H 0.5878 0.0806 0.0326 0.129 Uiso 1 1 calc R . .
H40C H 0.5449 0.2250 0.0046 0.129 Uiso 1 1 calc R . .
C41 C 0.2975(4) 0.1774(3) -0.0037(2) 0.0599(9) Uani 1 1 d . . .
H41B H 0.3185 0.1933 -0.0731 0.072 Uiso 1 1 calc R . .

loop_
_atom_site_aniso_label
_atom_site_aniso_U_11
_atom_site_aniso_U_22
_atom_site_aniso_U_33
_atom_site_aniso_U_23
_atom_site_aniso_U_13
_atom_site_aniso_U_12
Zn1 0.02790(14) 0.02091(14) 0.02413(14) -0.00883(10) -0.00435(10) -0.00681(10)
O1 0.0796(18) 0.0723(17) 0.0688(16) -0.0048(13) -0.0227(14) -0.0451(15)
N1 0.0313(10) 0.0244(9) 0.0290(10) -0.0121(8) -0.0025(8) -0.0084(8)
N2 0.0291(10) 0.0248(9) 0.0269(10) -0.0122(8) -0.0052(8) -0.0060(8)
N3 0.0297(10) 0.0229(9) 0.0267(10) -0.0111(8) -0.0041(8) -0.0070(8)
N4 0.0329(10) 0.0208(9) 0.0246(10) -0.0089(8) -0.0036(8) -0.0068(8)
N5 0.0406(11) 0.0264(10) 0.0301(11) -0.0142(9) -0.0007(9) -0.0122(9)
N6 0.0299(10) 0.0269(10) 0.0320(11) -0.0132(9) -0.0014(8) -0.0077(9)
N7 0.0358(11) 0.0237(10) 0.0287(10) -0.0103(8) -0.0055(8) -0.0075(9)
N8 0.0315(10) 0.0247(10) 0.0278(10) -0.0103(8) -0.0020(8) -0.0082(9)
N9 0.0258(9) 0.0243(9) 0.0238(9) -0.0047(8) -0.0050(8) -0.0051(8)
N10 0.0628(17) 0.0623(17) 0.0416(14) -0.0189(13) -0.0125(13) -0.0150(14)
C1 0.0347(12) 0.0275(12) 0.0295(12) -0.0140(10) -0.0001(10) -0.0084(10)
C2 0.0492(15) 0.0382(14) 0.0372(15) -0.0208(12) 0.0081(12) -0.0190(13)
C3 0.087(2) 0.067(2) 0.063(2) -0.0487(19) 0.0320(19) -0.047(2)
C4 0.126(4) 0.099(3) 0.088(3) -0.078(3) 0.062(3) -0.076(3)
C5 0.105(3) 0.091(3) 0.074(3) -0.063(2) 0.059(2) -0.065(3)
C6 0.065(2) 0.0518(18) 0.0538(19) -0.0327(16) 0.0219(16) -0.0320(17)
C7 0.0437(14) 0.0336(13) 0.0372(14) -0.0185(12) 0.0036(12) -0.0132(12)
C8 0.0330(12) 0.0253(11) 0.0304(12) -0.0106(10) -0.0023(10) -0.0081(10)
C9 0.0271(11) 0.0228(11) 0.0289(12) -0.0077(9) -0.0086(9) -0.0063(9)
C10 0.0299(12) 0.0240(11) 0.0310(12) -0.0074(10) -0.0109(10) -0.0065(10)
C11 0.0323(13) 0.0382(14) 0.0373(14) -0.0148(12) -0.0026(11) -0.0123(11)
C12 0.0446(15) 0.0386(14) 0.0438(16) -0.0100(13) -0.0051(12) -0.0232(13)
C13 0.0519(16) 0.0317(13) 0.0493(17) -0.0133(13) -0.0149(13) -0.0177(13)
C14 0.0418(14) 0.0297(12) 0.0351(13) -0.0137(11) -0.0098(11) -0.0107(11)
C15 0.0309(12) 0.0250(11) 0.0283(12) -0.0083(10) -0.0102(9) -0.0062(10)
C16 0.0308(11) 0.0216(10) 0.0257(11) -0.0063(9) -0.0108(9) -0.0065(9)
C17 0.0323(12) 0.0236(11) 0.0261(12) -0.0098(10) -0.0060(10) -0.0051(10)
C18 0.0358(13) 0.0253(11) 0.0275(12) -0.0107(10) -0.0040(10) -0.0063(10)
C19 0.0496(15) 0.0345(13) 0.0391(15) -0.0200(12) 0.0022(12) -0.0152(12)
C20 0.0621(19) 0.0441(16) 0.0460(17) -0.0318(14) 0.0091(14) -0.0143(15)
C21 0.0540(17) 0.0508(17) 0.0426(16) -0.0268(14) 0.0171(14) -0.0204(15)
C22 0.0447(15) 0.0372(14) 0.0387(15) -0.0168(12) 0.0065(12) -0.0177(13)
C23 0.0356(12) 0.0254(12) 0.0287(12) -0.0109(10) -0.0059(10) -0.0047(10)
C24 0.0293(11) 0.0236(11) 0.0250(11) -0.0089(9) -0.0047(9) -0.0038(10)
C25 0.0282(11) 0.0208(10) 0.0262(11) -0.0058(9) -0.0080(9) -0.0050(9)
C26 0.0290(11) 0.0232(11) 0.0307(12) -0.0095(10) -0.0091(10) -0.0040(10)
C27 0.0328(12) 0.0328(13) 0.0386(14) -0.0134(11) -0.0011(11) -0.0118(11)
C28 0.0397(14) 0.0360(14) 0.0522(17) -0.0158(13) -0.0006(12) -0.0195(12)
C29 0.0447(15) 0.0322(13) 0.0507(16) -0.0199(13) -0.0077(13) -0.0151(12)
C30 0.0376(13) 0.0290(12) 0.0366(14) -0.0158(11) -0.0065(11) -0.0076(11)
C31 0.0313(12) 0.0226(11) 0.0281(12) -0.0076(10) -0.0077(10) -0.0066(10)
C32 0.0318(12) 0.0208(10) 0.0277(12) -0.0084(9) -0.0068(9) -0.0052(9)
C33 0.0404(14) 0.0310(13) 0.0373(14) -0.0038(11) -0.0157(11) -0.0151(12)
C34 0.0481(15) 0.0252(12) 0.0414(15) 0.0010(11) -0.0209(12) -0.0119(12)
C35 0.0309(12) 0.0305(12) 0.0262(12) -0.0053(10) -0.0076(10) -0.0065(10)
C36 0.0390(13) 0.0298(12) 0.0344(13) -0.0104(11) -0.0132(11) -0.0071(11)
C37 0.0436(14) 0.0251(12) 0.0312(13) -0.0078(10) -0.0114(11) -0.0085(11)
C38 0.0383(13) 0.0351(13) 0.0332(13) -0.0047(11) -0.0173(11) -0.0082(12)
C39 0.072(3) 0.161(5) 0.055(2) -0.049(3) -0.012(2) -0.020(3)
C40 0.070(3) 0.125(4) 0.070(3) -0.046(3) 0.002(2) -0.027(3)
C41 0.095(3) 0.0557(19) 0.0379(17) -0.0063(15) -0.0140(17) -0.041(2)

loop_
_atom_type_symbol
_atom_type_description
_atom_type_scat_dispersion_real
_atom_type_scat_dispersion_imag
_atom_type_scat_source
C C 0.0033 0.0016 'International Tables Vol C Tables 4.2.6.8 and 6.1.1.4'
H H 0.0000 0.0000 'International Tables Vol C Tables 4.2.6.8 and 6.1.1.4'
N N 0.0061 0.0033 'International Tables Vol C Tables 4.2.6.8 and 6.1.1.4'
O O 0.0106 0.0060 'International Tables Vol C Tables 4.2.6.8 and 6.1.1.4'
Zn Zn 0.2839 1.4301 'International Tables Vol C Tables 4.2.6.8 and 6.1.1.4'

loop_
_geom_angle_atom_site_label_1
_geom_angle_atom_site_label_2
_geom_angle_atom_site_label_3
_geom_angle
_geom_angle_site_symmetry_1
_geom_angle_site_symmetry_3
_geom_angle_publ_flag
N3 Zn1 N4 88.33(8) . . ?
N3 Zn1 N1 160.00(8) . . ?
N4 Zn1 N1 88.25(8) . . ?
N3 Zn1 N2 88.19(8) . . ?
N4 Zn1 N2 160.15(8) . . ?
N1 Zn1 N2 88.36(8) . . ?
N3 Zn1 N9 104.36(8) . . ?
N4 Zn1 N9 100.58(8) . . ?
N1 Zn1 N9 95.64(8) . . ?
N2 Zn1 N9 99.21(8) . . ?
C1 N1 C8 108.9(2) . . ?
C1 N1 Zn1 124.12(16) . . ?
C8 N1 Zn1 124.31(15) . . ?
C16 N2 C9 108.80(19) . . ?
C16 N2 Zn1 124.96(16) . . ?
C9 N2 Zn1 124.52(15) . . ?
C24 N3 C17 108.95(19) . . ?
C24 N3 Zn1 125.64(15) . . ?
C17 N3 Zn1 124.94(16) . . ?
C25 N4 C32 108.74(19) . . ?
C25 N4 Zn1 125.53(15) . . ?
C32 N4 Zn1 124.96(15) . . ?
C32 N5 C1 123.5(2) . . ?
C9 N6 C8 123.8(2) . . ?
C16 N7 C17 123.5(2) . . ?
C25 N8 C24 123.3(2) . . ?
C37 N9 C33 116.9(2) . . ?
C37 N9 Zn1 120.36(15) . . ?
C33 N9 Zn1 122.77(16) . . ?
C41 N10 C39 119.3(3) . . ?
C41 N10 C40 121.5(3) . . ?
C39 N10 C40 118.8(3) . . ?
N5 C1 N1 127.9(2) . . ?
N5 C1 C2 123.2(2) . . ?
N1 C1 C2 108.8(2) . . ?
C3 C2 C7 121.4(3) . . ?
C3 C2 C1 131.7(3) . . ?
C7 C2 C1 106.9(2) . . ?
C4 C3 C2 117.5(3) . . ?
C3 C4 C5 121.1(3) . . ?
C6 C5 C4 121.6(3) . . ?
C5 C6 C7 117.6(3) . . ?
C6 C7 C2 120.8(2) . . ?
C6 C7 C8 133.1(2) . . ?
C2 C7 C8 106.1(2) . . ?
N6 C8 N1 127.5(2) . . ?
N6 C8 C7 123.1(2) . . ?
N1 C8 C7 109.3(2) . . ?
N6 C9 N2 127.6(2) . . ?
N6 C9 C10 123.6(2) . . ?
N2 C9 C10 108.7(2) . . ?
C15 C10 C11 121.0(2) . . ?
C15 C10 C9 106.4(2) . . ?
C11 C10 C9 132.6(2) . . ?
C12 C11 C10 117.2(2) . . ?
C11 C12 C13 121.6(2) . . ?
C14 C13 C12 121.3(2) . . ?
C13 C14 C15 117.4(2) . . ?
C10 C15 C14 121.3(2) . . ?
C10 C15 C16 107.0(2) . . ?
C14 C15 C16 131.6(2) . . ?
N7 C16 N2 127.4(2) . . ?
N7 C16 C15 123.5(2) . . ?
N2 C16 C15 109.0(2) . . ?
N7 C17 N3 127.9(2) . . ?
N7 C17 C18 123.4(2) . . ?
N3 C17 C18 108.8(2) . . ?
C19 C18 C23 121.4(2) . . ?
C19 C18 C17 131.7(2) . . ?
C23 C18 C17 106.9(2) . . ?
C20 C19 C18 117.2(2) . . ?
C19 C20 C21 121.6(3) . . ?
C20 C21 C22 121.2(3) . . ?
C23 C22 C21 117.5(3) . . ?
C22 C23 C18 121.2(2) . . ?
C22 C23 C24 132.6(2) . . ?
C18 C23 C24 106.2(2) . . ?
N8 C24 N3 127.8(2) . . ?
N8 C24 C23 123.1(2) . . ?
N3 C24 C23 109.10(19) . . ?
N8 C25 N4 127.6(2) . . ?
N8 C25 C26 123.6(2) . . ?
N4 C25 C26 108.9(2) . . ?
C27 C26 C31 121.0(2) . . ?
C27 C26 C25 132.3(2) . . ?
C31 C26 C25 106.6(2) . . ?
C26 C27 C28 117.6(2) . . ?
C29 C28 C27 121.5(2) . . ?
C30 C29 C28 121.1(2) . . ?
C29 C30 C31 117.4(2) . . ?
C26 C31 C30 121.3(2) . . ?
C26 C31 C32 107.0(2) . . ?
C30 C31 C32 131.7(2) . . ?
N5 C32 N4 127.5(2) . . ?
N5 C32 C31 123.7(2) . . ?
N4 C32 C31 108.8(2) . . ?
N9 C33 C34 123.8(2) . . ?
C33 C34 C35 119.5(2) . . ?
C36 C35 C34 116.7(2) . . ?
C36 C35 C38 119.7(2) . . ?
C34 C35 C38 123.6(2) . . ?
C37 C36 C35 120.0(2) . . ?
N9 C37 C36 123.1(2) . . ?
C38 C38 C35 125.3(3) 2_575 . ?
O1 C41 N10 126.6(3) . . ?

loop_
_geom_bond_atom_site_label_1
_geom_bond_atom_site_label_2
_geom_bond_distance
_geom_bond_site_symmetry_2
_geom_bond_publ_flag
Zn1 N3 2.001(2) . ?
Zn1 N4 2.0044(19) . ?
Zn1 N1 2.008(2) . ?
Zn1 N2 2.0100(19) . ?
Zn1 N9 2.156(2) . ?
O1 C41 1.202(4) . ?
N1 C1 1.360(3) . ?
N1 C8 1.365(3) . ?
N2 C16 1.362(3) . ?
N2 C9 1.369(3) . ?
N3 C24 1.361(3) . ?
N3 C17 1.371(3) . ?
N4 C25 1.362(3) . ?
N4 C32 1.371(3) . ?
N5 C32 1.324(3) . ?
N5 C1 1.335(3) . ?
N6 C9 1.328(3) . ?
N6 C8 1.336(3) . ?
N7 C16 1.330(3) . ?
N7 C17 1.328(3) . ?
N8 C25 1.335(3) . ?
N8 C24 1.334(3) . ?
N9 C37 1.333(3) . ?
N9 C33 1.332(3) . ?
N10 C41 1.326(4) . ?
N10 C39 1.435(4) . ?
N10 C40 1.440(5) . ?
C1 C2 1.450(3) . ?
C2 C3 1.383(4) . ?
C2 C7 1.395(4) . ?
C3 C4 1.380(4) . ?
C4 C5 1.392(5) . ?
C5 C6 1.376(4) . ?
C6 C7 1.385(4) . ?
C7 C8 1.447(3) . ?
C9 C10 1.461(3) . ?
C10 C15 1.383(3) . ?
C10 C11 1.396(3) . ?
C11 C12 1.383(4) . ?
C12 C13 1.383(4) . ?
C13 C14 1.382(4) . ?
C14 C15 1.392(3) . ?
C15 C16 1.451(3) . ?
C17 C18 1.453(3) . ?
C18 C19 1.387(3) . ?
C18 C23 1.392(3) . ?
C19 C20 1.376(4) . ?
C20 C21 1.387(4) . ?
C21 C22 1.389(4) . ?
C22 C23 1.375(4) . ?
C23 C24 1.461(3) . ?
C25 C26 1.463(3) . ?
C26 C27 1.385(3) . ?
C26 C31 1.378(3) . ?
C27 C28 1.384(3) . ?
C28 C29 1.383(4) . ?
C29 C30 1.379(4) . ?
C30 C31 1.397(3) . ?
C31 C32 1.455(3) . ?
C33 C34 1.366(4) . ?
C34 C35 1.390(3) . ?
C35 C36 1.382(3) . ?
C35 C38 1.461(3) . ?
C36 C37 1.374(3) . ?
C38 C38 1.323(5) 2_575 ?
